data_7210935
loop_
_publ_author_name
'Zhou, Pei'
'Yao, Jian-feng'
'Sheng, Chuan-fang'
'Li, Hui'

_publ_section_title
;
 A continuing tale of chirality: metal coordination extended axial
 chirality of 4,4&#x2032;-bipy to 1D infinite chain under cooperation of a
 nucleotide ligand
;
_journal_issue 42
_journal_name_full CrystEngComm
_journal_page_first 8430
_journal_paper_doi 10.1039/c3ce40977e
_journal_volume 15
_journal_year 2013
_chemical_absolute_configuration ad
_chemical_formula_sum 'C19 H27 N4 Ni O13 P'
_chemical_formula_weight 609.13
_chemical_name_systematic
; 
 ? 
;
_space_group_IT_number 19
_symmetry_cell_setting orthorhombic
_symmetry_space_group_name_Hall 'P 2ac 2ab'
_symmetry_space_group_name_H-M 'P 21 21 21'
_atom_sites_solution_hydrogens geom
_atom_sites_solution_primary direct
_atom_sites_solution_secondary difmap
_audit_creation_method SHELXL-97
_cell_angle_alpha 90.00
_cell_angle_beta 90.00
_cell_angle_gamma 90.00
_cell_formula_units_Z 4
_cell_length_a 11.272(2)
_cell_length_b 14.383(3)
_cell_length_c 14.720(3)
_cell_measurement_reflns_used 8563
_cell_measurement_temperature 153(2)
_cell_measurement_theta_max 29.1226
_cell_measurement_theta_min 1.9796
_cell_volume 2386.5(8)
_computing_cell_refinement 'Bruker XSCANS'
_computing_data_collection 'Bruker XSCANS'
_computing_data_reduction 'Bruker SHELXTL'
_computing_molecular_graphics 'Bruker SHELXTL'
_computing_publication_material 'Bruker SHELXTL'
_computing_structure_refinement 'SHELXL-97 (Sheldrick, 1997)'
_computing_structure_solution 'SHELXS-97 (Sheldrick, 1990)'
_diffrn_ambient_temperature 153(2)
_diffrn_measured_fraction_theta_full 0.984
_diffrn_measured_fraction_theta_max 0.984
_diffrn_measurement_device_type 'Bruker P4'
_diffrn_measurement_method dtprofit.ref
_diffrn_radiation_monochromator graphite
_diffrn_radiation_source 'fine-focus sealed tube'
_diffrn_radiation_type MoK\a
_diffrn_radiation_wavelength 0.71073
_diffrn_reflns_av_R_equivalents 0.0595
_diffrn_reflns_av_sigmaI/netI 0.0716
_diffrn_reflns_limit_h_max 14
_diffrn_reflns_limit_h_min -14
_diffrn_reflns_limit_k_max 19
_diffrn_reflns_limit_k_min -19
_diffrn_reflns_limit_l_max 20
_diffrn_reflns_limit_l_min -19
_diffrn_reflns_number 20982
_diffrn_reflns_theta_full 29.12
_diffrn_reflns_theta_max 29.12
_diffrn_reflns_theta_min 1.98
_diffrn_standards_decay_% 0
_diffrn_standards_interval_count 0
_diffrn_standards_interval_time 0
_diffrn_standards_number 0
_exptl_absorpt_coefficient_mu 0.958
_exptl_absorpt_correction_T_max 1.0000
_exptl_absorpt_correction_T_min 0.8238
_exptl_absorpt_correction_type empirical
_exptl_crystal_colour green
_exptl_crystal_density_diffrn 1.695
_exptl_crystal_density_method 'not measured'
_exptl_crystal_description Block
_exptl_crystal_F_000 1264
_exptl_crystal_size_max 0.3160
_exptl_crystal_size_mid 0.1610
_exptl_crystal_size_min 0.1180
_refine_diff_density_max 0.439
_refine_diff_density_min -0.447
_refine_diff_density_rms 0.085
_refine_ls_abs_structure_details 'Flack H D (1983), Acta Cryst. A39, 876-881'
_refine_ls_abs_structure_Flack 0.009(12)
_refine_ls_extinction_method none
_refine_ls_goodness_of_fit_ref 0.993
_refine_ls_hydrogen_treatment mixed
_refine_ls_matrix_type full
_refine_ls_number_parameters 345
_refine_ls_number_reflns 6263
_refine_ls_number_restraints 0
_refine_ls_restrained_S_all 0.993
_refine_ls_R_factor_all 0.0516
_refine_ls_R_factor_gt 0.0406
_refine_ls_shift/su_max 0.001
_refine_ls_shift/su_mean 0.000
_refine_ls_structure_factor_coef Fsqd
_refine_ls_weighting_details 'calc w=1/[\s^2^(Fo^2^)+(0.0431P)^2^+0.0000P] where P=(Fo^2^+2Fc^2^)/3'
_refine_ls_weighting_scheme calc
_refine_ls_wR_factor_gt 0.0897
_refine_ls_wR_factor_ref 0.0941
_reflns_number_gt 5283
_reflns_number_total 6263
_reflns_threshold_expression >2sigma(I)
_cod_data_source_file c3ce40977e.txt
_cod_data_source_block bo1327
_cod_depositor_comments
;
The following automatic conversions were performed:

'_symmetry_cell_setting' value 'Orthorhombic' changed to
'orthorhombic' according to
/home/saulius/struct/CIF-dictionaries/cif_core.dic dictionary named
'cif_core.dic' version 2.4.2 from 2011-04-26.

Automatic conversion script
Id: cif_fix_values 1891 2012-01-12 08:04:46Z andrius 
;
_cod_original_cell_volume 2386.6(8)
_cod_original_sg_symbol_H-M P2(1)2(1)2(1)
_cod_database_code 7210935

loop_
_symmetry_equiv_pos_as_xyz
'x, y, z'
'-x+1/2, -y, z+1/2'
'-x, y+1/2, -z+1/2'
'x+1/2, -y+1/2, -z'

loop_
_atom_site_label
_atom_site_type_symbol
_atom_site_fract_x
_atom_site_fract_y
_atom_site_fract_z
_atom_site_U_iso_or_equiv
_atom_site_adp_type
_atom_site_occupancy
_atom_site_symmetry_multiplicity
_atom_site_calc_flag
_atom_site_refinement_flags
Ni1 Ni 0.91760(3) 0.84304(3) 0.82089(3) 0.01005(9) Uani 1 1 d .
P2 P 0.92026(8) 1.06009(5) 0.74416(5) 0.01069(15) Uani 1 1 d .
C1 C 0.3339(3) 1.1178(2) 0.8468(2) 0.0151(7) Uani 1 1 d .
C2 C 0.3299(3) 1.0916(2) 0.6829(2) 0.0161(6) Uani 1 1 d .
C3 C 0.4568(3) 1.0957(2) 0.6831(2) 0.0172(7) Uani 1 1 d .
H3 H 0.4990 1.0860 0.6296 0.021 Uiso 1 1 calc R
C4 C 0.5148(3) 1.1137(2) 0.7614(2) 0.0165(7) Uani 1 1 d .
H4 H 0.5972 1.1176 0.7608 0.020 Uiso 1 1 calc R
C5 C 0.5161(2) 1.1539(2) 0.9258(2) 0.0123(6) Uani 1 1 d .
H5 H 0.4683 1.2012 0.9567 0.015 Uiso 1 1 calc R
C6 C 0.5383(3) 1.0728(2) 0.9911(2) 0.0114(6) Uani 1 1 d .
H6 H 0.4822 1.0216 0.9819 0.014 Uiso 1 1 calc R
C7 C 0.6652(3) 1.0459(2) 0.9658(2) 0.0127(6) Uani 1 1 d .
H7 H 0.6642 1.0106 0.9089 0.015 Uiso 1 1 calc R
C8 C 0.7205(2) 1.1407(2) 0.9489(2) 0.0131(6) Uani 1 1 d .
H8 H 0.7374 1.1703 1.0075 0.016 Uiso 1 1 calc R
C9 C 0.8319(3) 1.1420(2) 0.8915(2) 0.0141(6) Uani 1 1 d .
H9A H 0.8545 1.2057 0.8788 0.017 Uiso 1 1 calc R
H9B H 0.8963 1.1125 0.9243 0.017 Uiso 1 1 calc R
C10 C 0.6727(3) 0.8626(2) 0.7470(2) 0.0166(7) Uani 1 1 d .
H10 H 0.7155 0.8775 0.6950 0.020 Uiso 1 1 calc R
C11 C 0.5504(3) 0.8647(2) 0.7433(2) 0.0171(7) Uani 1 1 d .
H11 H 0.5122 0.8807 0.6895 0.021 Uiso 1 1 calc R
C12 C 0.5467(3) 0.8194(2) 0.8989(2) 0.0150(7) Uani 1 1 d .
H12 H 0.5065 0.8044 0.9522 0.018 Uiso 1 1 calc R
C13 C 0.6697(3) 0.8189(2) 0.8968(2) 0.0153(7) Uani 1 1 d .
H13 H 0.7100 0.8030 0.9497 0.018 Uiso 1 1 calc R
C14 C 0.2866(3) 0.8583(2) 0.7407(2) 0.0166(7) Uani 1 1 d .
H14 H 0.3255 0.8668 0.6856 0.020 Uiso 1 1 calc R
C15 C 0.2869(3) 0.8324(3) 0.8989(2) 0.0231(8) Uani 1 1 d .
H15 H 0.3260 0.8237 0.9539 0.028 Uiso 1 1 calc R
C16 C 1.1653(3) 0.8595(3) 0.7437(2) 0.0194(7) Uani 1 1 d .
H16 H 1.1240 0.8703 0.6900 0.023 Uiso 1 1 calc R
C17 C 1.1651(3) 0.8331(3) 0.8966(2) 0.0197(7) Uani 1 1 d .
H17 H 1.1241 0.8242 0.9507 0.024 Uiso 1 1 calc R
C18 C 0.4838(2) 0.8426(2) 0.8207(2) 0.0123(6) Uani 1 1 d .
C19 C 0.3520(3) 0.8444(2) 0.8198(2) 0.0143(6) Uani 1 1 d .
N1 N 0.4560(2) 1.12632(19) 0.84099(17) 0.0122(6) Uani 1 1 d .
N2 N 0.2778(2) 1.09881(19) 0.76656(18) 0.0137(6) Uani 1 1 d .
H2 H 0.2023 1.0905 0.7689 0.016 Uiso 1 1 calc R
N3 N 1.1025(2) 0.84588(18) 0.82040(18) 0.0125(5) Uani 1 1 d .
N4 N 0.7329(2) 0.83969(18) 0.82365(18) 0.0116(5) Uani 1 1 d .
O1 O 0.28145(19) 1.12777(18) 0.91874(16) 0.0235(6) Uani 1 1 d .
O2 O 0.2670(2) 1.08307(18) 0.61362(16) 0.0223(6) Uani 1 1 d .
O3 O 0.62768(18) 1.19217(15) 0.90350(15) 0.0140(5) Uani 1 1 d .
O4 O 0.5295(2) 1.11174(16) 1.07854(15) 0.0168(5) Uani 1 1 d .
H4O H 0.5577 1.0757 1.1159 0.025 Uiso 1 1 calc R
O5 O 0.73015(18) 0.99548(16) 1.03219(15) 0.0161(5) Uani 1 1 d .
H5O H 0.6842 0.9648 1.0633 0.024 Uiso 1 1 calc R
O6 O 1.03380(18) 1.09153(16) 0.78934(15) 0.0139(5) Uani 1 1 d .
O7 O 0.81135(18) 1.09371(17) 0.80812(16) 0.0168(5) Uani 1 1 d .
O8 O 0.89963(18) 1.10216(14) 0.65067(14) 0.0142(5) Uani 1 1 d .
O9 O 0.9094(2) 0.95483(13) 0.73687(14) 0.0136(4) Uani 1 1 d .
O10 O 0.9216(2) 0.91442(15) 0.94483(14) 0.0167(5) Uani 1 1 d .
H10A H 0.8624 0.9388 0.9716 0.020 Uiso 1 1 d R
H10B H 0.9774 0.9510 0.9451 0.025 Uiso 1 1 d R
O11 O 0.92588(19) 0.71553(14) 0.89301(14) 0.0124(4) Uani 1 1 d .
H11A H 0.9888 0.6852 0.8815 0.015 Uiso 1 1 d R
H11B H 0.8692 0.6828 0.8789 0.019 Uiso 1 1 d R
O12 O 0.9069(2) 0.76423(14) 0.70407(13) 0.0146(5) Uani 1 1 d .
H12A H 0.9305 0.7082 0.7008 0.017 Uiso 1 1 d R
H12B H 0.9307 0.7948 0.6607 0.022 Uiso 1 1 d R
O13 O 0.0912(2) 0.03667(17) 0.00379(17) 0.0278(6) Uani 1 1 d .
H13A H 0.0917 0.0386 -0.0539 0.033 Uiso 1 1 d R
H13B H 0.1405 -0.0043 0.0214 0.033 Uiso 1 1 d R

loop_
_atom_site_aniso_label
_atom_site_aniso_U_11
_atom_site_aniso_U_22
_atom_site_aniso_U_33
_atom_site_aniso_U_23
_atom_site_aniso_U_13
_atom_site_aniso_U_12
Ni1 0.00708(17) 0.01246(17) 0.01060(17) 0.00030(15) 0.00030(17) 0.00069(17)
P2 0.0097(3) 0.0122(3) 0.0102(3) -0.0002(3) 0.0003(3) -0.0011(3)
C1 0.0102(15) 0.0179(16) 0.0173(17) 0.0028(13) -0.0013(12) 0.0005(13)
C2 0.0181(15) 0.0162(15) 0.0142(15) 0.0004(14) -0.0009(14) 0.0063(13)
C3 0.0150(15) 0.0226(16) 0.0139(15) -0.0003(14) 0.0013(13) 0.0044(13)
C4 0.0126(16) 0.0206(17) 0.0162(17) -0.0008(13) 0.0012(13) 0.0027(13)
C5 0.0113(15) 0.0157(15) 0.0100(14) 0.0000(13) -0.0023(11) -0.0001(14)
C6 0.0138(15) 0.0134(15) 0.0071(14) -0.0006(11) -0.0004(11) -0.0035(12)
C7 0.0136(14) 0.0141(15) 0.0103(14) 0.0023(12) 0.0007(12) 0.0011(13)
C8 0.0111(15) 0.0151(16) 0.0133(14) -0.0016(12) 0.0004(12) 0.0007(12)
C9 0.0132(14) 0.0142(16) 0.0148(15) -0.0047(12) -0.0005(12) -0.0028(13)
C10 0.0127(15) 0.0229(19) 0.0143(16) 0.0007(13) 0.0004(13) -0.0017(14)
C11 0.0119(16) 0.0264(19) 0.0130(15) 0.0054(14) -0.0006(12) 0.0018(13)
C12 0.0114(15) 0.0205(18) 0.0132(16) 0.0003(13) 0.0024(12) -0.0003(12)
C13 0.0143(15) 0.0169(17) 0.0148(16) 0.0001(13) -0.0020(13) 0.0014(13)
C14 0.0130(15) 0.0262(19) 0.0108(15) 0.0012(14) 0.0012(13) 0.0016(14)
C15 0.0129(16) 0.042(2) 0.0138(16) 0.0037(16) -0.0019(13) 0.0001(16)
C16 0.0167(16) 0.028(2) 0.0137(16) 0.0045(14) -0.0004(13) 0.0014(15)
C17 0.0119(15) 0.035(2) 0.0125(16) 0.0028(15) 0.0030(13) 0.0009(15)
C18 0.0094(14) 0.0156(15) 0.0120(14) 0.0002(16) 0.0000(13) -0.0011(13)
C19 0.0114(15) 0.0145(14) 0.0169(15) -0.0005(16) 0.0016(13) -0.0020(13)
N1 0.0090(12) 0.0195(14) 0.0081(13) 0.0009(10) 0.0026(9) 0.0022(10)
N2 0.0077(12) 0.0205(14) 0.0131(13) -0.0005(11) -0.0019(11) 0.0012(11)
N3 0.0077(12) 0.0167(12) 0.0131(12) 0.0009(13) -0.0008(10) 0.0001(10)
N4 0.0051(11) 0.0136(12) 0.0161(13) 0.0014(13) -0.0003(11) 0.0012(10)
O1 0.0152(12) 0.0400(16) 0.0152(12) -0.0007(11) 0.0045(10) -0.0033(11)
O2 0.0189(12) 0.0342(15) 0.0137(12) -0.0046(11) -0.0034(10) 0.0043(11)
O3 0.0124(10) 0.0133(11) 0.0162(12) 0.0019(9) 0.0000(9) 0.0016(9)
O4 0.0206(12) 0.0235(13) 0.0064(10) -0.0022(9) 0.0010(9) 0.0083(10)
O5 0.0114(11) 0.0228(13) 0.0139(12) 0.0060(10) 0.0023(9) 0.0029(10)
O6 0.0111(10) 0.0138(11) 0.0168(12) -0.0012(9) -0.0004(9) -0.0025(9)
O7 0.0101(11) 0.0268(13) 0.0134(12) -0.0071(10) 0.0006(9) 0.0013(10)
O8 0.0159(11) 0.0151(11) 0.0117(10) 0.0024(8) -0.0005(9) -0.0041(9)
O9 0.0173(11) 0.0095(9) 0.0141(10) 0.0005(8) -0.0012(10) 0.0001(10)
O10 0.0109(10) 0.0237(11) 0.0153(11) -0.0069(9) 0.0020(10) -0.0003(11)
O11 0.0094(10) 0.0151(10) 0.0127(10) 0.0000(8) 0.0013(9) 0.0017(9)
O12 0.0219(12) 0.0101(10) 0.0116(10) 0.0009(8) 0.0024(10) 0.0015(10)
O13 0.0255(13) 0.0341(14) 0.0240(13) 0.0109(11) -0.0050(12) -0.0033(13)

loop_
_atom_type_symbol
_atom_type_description
_atom_type_scat_dispersion_real
_atom_type_scat_dispersion_imag
_atom_type_scat_source
C C 0.0033 0.0016 'International Tables Vol C Tables 4.2.6.8 and 6.1.1.4'
H H 0.0000 0.0000 'International Tables Vol C Tables 4.2.6.8 and 6.1.1.4'
N N 0.0061 0.0033 'International Tables Vol C Tables 4.2.6.8 and 6.1.1.4'
O O 0.0106 0.0060 'International Tables Vol C Tables 4.2.6.8 and 6.1.1.4'
P P 0.1023 0.0942 'International Tables Vol C Tables 4.2.6.8 and 6.1.1.4'
Ni Ni 0.3393 1.1124 'International Tables Vol C Tables 4.2.6.8 and 6.1.1.4'

loop_
_geom_angle_atom_site_label_1
_geom_angle_atom_site_label_2
_geom_angle_atom_site_label_3
_geom_angle
_geom_angle_site_symmetry_1
_geom_angle_site_symmetry_3
O9 Ni1 O12 85.68(8) . .
O9 Ni1 N4 89.13(10) . .
O12 Ni1 N4 86.87(10) . .
O9 Ni1 N3 91.58(10) . .
O12 Ni1 N3 93.79(10) . .
N4 Ni1 N3 179.06(10) . .
O9 Ni1 O10 98.24(8) . .
O12 Ni1 O10 175.46(9) . .
N4 Ni1 O10 90.91(10) . .
N3 Ni1 O10 88.39(9) . .
O9 Ni1 O11 172.50(8) . .
O12 Ni1 O11 86.83(8) . .
N4 Ni1 O11 90.82(9) . .
N3 Ni1 O11 88.55(9) . .
O10 Ni1 O11 89.25(8) . .
O6 P2 O8 114.11(13) . .
O6 P2 O9 113.35(13) . .
O8 P2 O9 108.64(12) . .
O6 P2 O7 107.25(12) . .
O8 P2 O7 106.92(13) . .
O9 P2 O7 106.07(13) . .
O1 C1 N2 123.3(3) . .
O1 C1 N1 121.6(3) . .
N2 C1 N1 115.1(3) . .
O2 C2 N2 120.0(3) . .
O2 C2 C3 124.9(3) . .
N2 C2 C3 115.1(3) . .
C4 C3 C2 119.5(3) . .
C3 C4 N1 121.7(3) . .
O3 C5 N1 108.5(2) . .
O3 C5 C6 107.3(2) . .
N1 C5 C6 113.7(3) . .
O4 C6 C7 112.9(2) . .
O4 C6 C5 105.0(2) . .
C7 C6 C5 101.1(2) . .
O5 C7 C8 111.1(2) . .
O5 C7 C6 116.4(2) . .
C8 C7 C6 101.3(2) . .
O3 C8 C9 109.6(3) . .
O3 C8 C7 103.8(2) . .
C9 C8 C7 116.3(3) . .
O7 C9 C8 109.8(2) . .
N4 C10 C11 122.5(3) . .
C10 C11 C18 119.9(3) . .
C13 C12 C18 119.4(3) . .
N4 C13 C12 123.7(3) . .
C16 C14 C19 120.2(3) 1_455 .
C17 C15 C19 120.5(3) 1_455 .
N3 C16 C14 123.4(3) . 1_655
N3 C17 C15 123.3(3) . 1_655
C12 C18 C11 117.0(3) . .
C12 C18 C19 121.3(3) . .
C11 C18 C19 121.6(3) . .
C15 C19 C14 116.1(3) . .
C15 C19 C18 121.3(3) . .
C14 C19 C18 122.6(3) . .
C4 N1 C1 121.8(3) . .
C4 N1 C5 122.8(2) . .
C1 N1 C5 115.4(2) . .
C1 N2 C2 126.5(3) . .
C17 N3 C16 116.5(2) . .
C17 N3 Ni1 121.4(2) . .
C16 N3 Ni1 122.1(2) . .
C13 N4 C10 117.5(3) . .
C13 N4 Ni1 123.9(2) . .
C10 N4 Ni1 118.5(2) . .
C5 O3 C8 109.7(2) . .
C9 O7 P2 121.40(18) . .
P2 O9 Ni1 137.80(13) . .

loop_
_geom_bond_atom_site_label_1
_geom_bond_atom_site_label_2
_geom_bond_distance
_geom_bond_site_symmetry_2
Ni1 O9 2.031(2) .
Ni1 O12 2.063(2) .
Ni1 N4 2.083(2) .
Ni1 N3 2.085(2) .
Ni1 O10 2.094(2) .
Ni1 O11 2.121(2) .
P2 O6 1.512(2) .
P2 O8 1.521(2) .
P2 O9 1.523(2) .
P2 O7 1.621(2) .
C1 O1 1.222(4) .
C1 N2 1.367(4) .
C1 N1 1.385(4) .
C2 O2 1.248(4) .
C2 N2 1.368(4) .
C2 C3 1.432(4) .
C3 C4 1.350(5) .
C4 N1 1.359(4) .
C5 O3 1.412(3) .
C5 N1 1.475(4) .
C5 C6 1.532(4) .
C6 O4 1.407(4) .
C6 C7 1.528(4) .
C7 O5 1.420(4) .
C7 C8 1.520(4) .
C8 O3 1.445(4) .
C8 C9 1.513(4) .
C9 O7 1.429(4) .
C10 N4 1.358(4) .
C10 C11 1.380(4) .
C11 C18 1.401(4) .
C12 C13 1.387(4) .
C12 C18 1.393(4) .
C13 N4 1.326(4) .
C14 C16 1.368(4) 1_455
C14 C19 1.393(4) .
C15 C17 1.373(4) 1_455
C15 C19 1.388(4) .
C16 N3 1.347(4) .
C16 C14 1.368(4) 1_655
C17 N3 1.338(4) .
C17 C15 1.373(4) 1_655
C18 C19 1.486(3) .
